data_4344826
loop_
_publ_author_name
'Koppaka, Anjaneyulu'
'Yempally, Veeranna'
'Zhu, Lei'
'Fortman, George C.'
'Temprado, Manuel'
'Hoff, Carl D.'
'Captain, Burjor'

_publ_section_title
;
 Synthesis of [Pt(SnBu(t)3)(IBu(t))(\m-H)]2, a Coordinatively Unsaturated
 Dinuclear Compound which Fragments upon Addition of Small Molecules to
 Form Mononuclear Pt-Sn Complexes.
;
_journal_issue 1
_journal_name_full 'Inorganic chemistry'
_journal_page_first 307
_journal_paper_doi 10.1021/acs.inorgchem.5b02441
_journal_volume 55
_journal_year 2015
_chemical_formula_sum 'C40 H90 Pt2 Sn4'
_chemical_formula_weight 1436.06
_chemical_name_systematic
; 
 ? 
;
_space_group_IT_number 14
_symmetry_cell_setting monoclinic
_symmetry_space_group_name_Hall '-P 2yn'
_symmetry_space_group_name_H-M 'P 1 21/n 1'
_atom_sites_solution_hydrogens geom
_atom_sites_solution_primary direct
_atom_sites_solution_secondary difmap
_audit_creation_method SHELXL-97
_cell_angle_alpha 90.00
_cell_angle_beta 104.9730(10)
_cell_angle_gamma 90.00
_cell_formula_units_Z 2
_cell_length_a 9.0710(4)
_cell_length_b 17.9933(7)
_cell_length_c 16.1327(6)
_cell_measurement_reflns_used 9990
_cell_measurement_temperature 296(2)
_cell_measurement_theta_max 32.53
_cell_measurement_theta_min 2.26
_cell_volume 2543.73(18)
_computing_cell_refinement 'SAINT+  V7.46A (Bruker, 2007)'
_computing_data_collection 'APEX2 v2.2-0 (Bruker, 2007)'
_computing_data_reduction 'SAINT+  V7.46A (Bruker, 2007)'
_computing_molecular_graphics 'XSHELL v4.02 (Bruker, 2000)'
_computing_publication_material 'XCIF v6.12 (Bruker, 2001)'
_computing_structure_refinement 'SHELXL-97 (Sheldrick, 2008)'
_computing_structure_solution 'SHELXS-97 (Sheldrick, 2008)'
_diffrn_ambient_temperature 296(2)
_diffrn_measured_fraction_theta_full 1.000
_diffrn_measured_fraction_theta_max 1.000
_diffrn_measurement_device_type 'Bruker SMART APEX2 CCD diffractometer'
_diffrn_measurement_method 'omega scans'
_diffrn_radiation_monochromator graphite
_diffrn_radiation_source 'fine-focus sealed tube'
_diffrn_radiation_type MoK\a
_diffrn_radiation_wavelength 0.71073
_diffrn_reflns_av_R_equivalents 0.0333
_diffrn_reflns_av_sigmaI/netI 0.0299
_diffrn_reflns_limit_h_max 12
_diffrn_reflns_limit_h_min -12
_diffrn_reflns_limit_k_max 25
_diffrn_reflns_limit_k_min -25
_diffrn_reflns_limit_l_max 22
_diffrn_reflns_limit_l_min -22
_diffrn_reflns_number 28849
_diffrn_reflns_theta_full 30.00
_diffrn_reflns_theta_max 30.00
_diffrn_reflns_theta_min 1.73
_exptl_absorpt_coefficient_mu 7.434
_exptl_absorpt_correction_T_max 0.7553
_exptl_absorpt_correction_T_min 0.1749
_exptl_absorpt_correction_type multi-scan
_exptl_absorpt_process_details '(SADABS 2007/4 Bruker)'
_exptl_crystal_colour Yellow
_exptl_crystal_density_diffrn 1.875
_exptl_crystal_density_method 'not measured'
_exptl_crystal_description Bar
_exptl_crystal_F_000 1372
_exptl_crystal_size_max 0.36
_exptl_crystal_size_mid 0.18
_exptl_crystal_size_min 0.04
_refine_diff_density_max 3.401
_refine_diff_density_min -0.781
_refine_diff_density_rms 0.161
_refine_ls_extinction_method none
_refine_ls_goodness_of_fit_ref 1.024
_refine_ls_hydrogen_treatment constr
_refine_ls_matrix_type full
_refine_ls_number_parameters 223
_refine_ls_number_reflns 7413
_refine_ls_number_restraints 0
_refine_ls_restrained_S_all 1.024
_refine_ls_R_factor_all 0.0352
_refine_ls_R_factor_gt 0.0242
_refine_ls_shift/su_max 0.002
_refine_ls_shift/su_mean 0.000
_refine_ls_structure_factor_coef Fsqd
_refine_ls_weighting_details 'calc w=1/[\s^2^(Fo^2^)+(0.0262P)^2^+3.9079P] where P=(Fo^2^+2Fc^2^)/3'
_refine_ls_weighting_scheme calc
_refine_ls_wR_factor_gt 0.0555
_refine_ls_wR_factor_ref 0.0613
_reflns_number_gt 6102
_reflns_number_total 7413
_reflns_threshold_expression >2sigma(I)
_cod_data_source_file ic5b02441_si_002.cif
_cod_data_source_block collect_4
_cod_depositor_comments
;
The following automatic conversions were performed:

'_symmetry_cell_setting' value 'Monoclinic' changed to 'monoclinic'
according to
/usr/data/users/saulius/crontab/automatic-downloads/current/ACS/lib/dictionaries/cif_core.dic
dictionary named 'cif_core.dic' version 2.4.2 from 2011-04-26.

Automatic conversion script
Id: cif_fix_values 4268 2015-11-12 08:31:59Z antanas 
;
_cod_original_sg_symbol_H-M P2(1)/n
_cod_database_code 4344826

loop_
_symmetry_equiv_pos_as_xyz
'x, y, z'
'-x+1/2, y+1/2, -z+1/2'
'-x, -y, -z'
'x-1/2, -y-1/2, z-1/2'

loop_
_atom_site_label
_atom_site_type_symbol
_atom_site_fract_x
_atom_site_fract_y
_atom_site_fract_z
_atom_site_U_iso_or_equiv
_atom_site_adp_type
_atom_site_occupancy
_atom_site_symmetry_multiplicity
_atom_site_calc_flag
_atom_site_refinement_flags
Pt1 Pt 0.989798(13) -0.000993(6) 0.093430(7) 0.01277(4) Uani 1 1 d .
Sn1 Sn 0.98480(2) -0.002763(11) 0.256476(14) 0.01358(5) Uani 1 1 d .
Sn2 Sn 0.93145(3) 0.113775(11) -0.010442(14) 0.01436(5) Uani 1 1 d .
C1 C 0.9322(4) -0.11431(19) 0.3022(2) 0.0204(7) Uani 1 1 d .
C2 C 0.7605(4) -0.1293(2) 0.2711(3) 0.0310(9) Uani 1 1 d .
H2A H 0.7298 -0.1280 0.2095 0.047 Uiso 1 1 calc R
H2B H 0.7059 -0.0919 0.2935 0.047 Uiso 1 1 calc R
H2C H 0.7382 -0.1773 0.2908 0.047 Uiso 1 1 calc R
C3 C 1.0157(5) -0.1756(2) 0.2681(3) 0.0287(8) Uani 1 1 d .
H3A H 1.1235 -0.1660 0.2850 0.043 Uiso 1 1 calc R
H3B H 0.9814 -0.1769 0.2066 0.043 Uiso 1 1 calc R
H3C H 0.9951 -0.2225 0.2911 0.043 Uiso 1 1 calc R
C4 C 0.9814(5) -0.1161(2) 0.4003(2) 0.0274(8) Uani 1 1 d .
H4A H 0.9536 -0.1631 0.4202 0.041 Uiso 1 1 calc R
H4B H 0.9315 -0.0767 0.4227 0.041 Uiso 1 1 calc R
H4C H 1.0900 -0.1097 0.4196 0.041 Uiso 1 1 calc R
C5 C 1.2171(4) 0.0320(2) 0.3313(2) 0.0206(7) Uani 1 1 d .
C6 C 1.3300(4) -0.0325(2) 0.3368(3) 0.0331(9) Uani 1 1 d .
H6A H 1.3330 -0.0469 0.2800 0.050 Uiso 1 1 calc R
H6B H 1.2979 -0.0739 0.3653 0.050 Uiso 1 1 calc R
H6C H 1.4298 -0.0168 0.3685 0.050 Uiso 1 1 calc R
C7 C 1.2162(5) 0.0560(2) 0.4220(2) 0.0291(8) Uani 1 1 d .
H7A H 1.3169 0.0716 0.4525 0.044 Uiso 1 1 calc R
H7B H 1.1850 0.0150 0.4516 0.044 Uiso 1 1 calc R
H7C H 1.1463 0.0966 0.4190 0.044 Uiso 1 1 calc R
C8 C 1.2704(4) 0.0969(2) 0.2855(2) 0.0278(8) Uani 1 1 d .
H8A H 1.2029 0.1384 0.2834 0.042 Uiso 1 1 calc R
H8B H 1.2699 0.0823 0.2282 0.042 Uiso 1 1 calc R
H8C H 1.3720 0.1109 0.3162 0.042 Uiso 1 1 calc R
C9 C 0.8096(4) 0.07591(19) 0.2796(2) 0.0189(6) Uani 1 1 d .
C10 C 0.7830(4) 0.0640(2) 0.3683(2) 0.0266(8) Uani 1 1 d .
H10A H 0.7111 0.1000 0.3779 0.040 Uiso 1 1 calc R
H10B H 0.8778 0.0695 0.4113 0.040 Uiso 1 1 calc R
H10C H 0.7435 0.0149 0.3716 0.040 Uiso 1 1 calc R
C11 C 0.8645(4) 0.15573(19) 0.2741(3) 0.0271(8) Uani 1 1 d .
H11A H 0.8808 0.1642 0.2184 0.041 Uiso 1 1 calc R
H11B H 0.9583 0.1634 0.3173 0.041 Uiso 1 1 calc R
H11C H 0.7887 0.1897 0.2833 0.041 Uiso 1 1 calc R
C12 C 0.6606(4) 0.0652(2) 0.2107(2) 0.0258(8) Uani 1 1 d .
H12A H 0.6172 0.0179 0.2185 0.039 Uiso 1 1 calc R
H12B H 0.6802 0.0670 0.1551 0.039 Uiso 1 1 calc R
H12C H 0.5905 0.1040 0.2152 0.039 Uiso 1 1 calc R
C13 C 1.0854(4) 0.2097(2) 0.0237(2) 0.0259(8) Uani 1 1 d .
C14 C 1.2460(5) 0.1827(3) 0.0313(4) 0.0585(16) Uani 1 1 d .
H14A H 1.3159 0.2234 0.0471 0.088 Uiso 1 1 calc R
H14B H 1.2527 0.1628 -0.0228 0.088 Uiso 1 1 calc R
H14C H 1.2713 0.1447 0.0745 0.088 Uiso 1 1 calc R
C15 C 1.0728(5) 0.2397(2) 0.1095(2) 0.0283(8) Uani 1 1 d .
H15A H 1.1013 0.2017 0.1524 0.042 Uiso 1 1 calc R
H15B H 0.9695 0.2548 0.1050 0.042 Uiso 1 1 calc R
H15C H 1.1395 0.2816 0.1255 0.042 Uiso 1 1 calc R
C16 C 1.0417(7) 0.2716(3) -0.0422(3) 0.0527(14) Uani 1 1 d .
H16A H 1.1095 0.3130 -0.0248 0.079 Uiso 1 1 calc R
H16B H 0.9388 0.2871 -0.0462 0.079 Uiso 1 1 calc R
H16C H 1.0493 0.2539 -0.0970 0.079 Uiso 1 1 calc R
C17 C 0.6914(4) 0.14596(19) -0.0562(2) 0.0198(7) Uani 1 1 d .
C18 C 0.5952(4) 0.0762(2) -0.0589(3) 0.0273(8) Uani 1 1 d .
H18A H 0.6159 0.0547 -0.0026 0.041 Uiso 1 1 calc R
H18B H 0.6201 0.0409 -0.0979 0.041 Uiso 1 1 calc R
H18C H 0.4890 0.0889 -0.0780 0.041 Uiso 1 1 calc R
C19 C 0.6625(4) 0.1804(2) -0.1461(2) 0.0272(8) Uani 1 1 d .
H19A H 0.6907 0.1455 -0.1843 0.041 Uiso 1 1 calc R
H19B H 0.7226 0.2247 -0.1432 0.041 Uiso 1 1 calc R
H19C H 0.5563 0.1926 -0.1669 0.041 Uiso 1 1 calc R
C20 C 0.6500(4) 0.2035(2) 0.0043(3) 0.0285(8) Uani 1 1 d .
H20A H 0.5437 0.2158 -0.0155 0.043 Uiso 1 1 calc R
H20B H 0.7101 0.2476 0.0050 0.043 Uiso 1 1 calc R
H20C H 0.6704 0.1833 0.0612 0.043 Uiso 1 1 calc R

loop_
_atom_site_aniso_label
_atom_site_aniso_U_11
_atom_site_aniso_U_22
_atom_site_aniso_U_33
_atom_site_aniso_U_23
_atom_site_aniso_U_13
_atom_site_aniso_U_12
Pt1 0.01667(6) 0.01203(6) 0.01044(6) -0.00012(4) 0.00501(4) 0.00159(4)
Sn1 0.01686(10) 0.01338(10) 0.01096(9) -0.00101(7) 0.00443(8) -0.00086(8)
Sn2 0.01845(10) 0.01115(9) 0.01422(10) -0.00032(8) 0.00557(7) 0.00059(8)
C1 0.0275(17) 0.0155(15) 0.0190(16) 0.0024(13) 0.0076(13) -0.0009(14)
C2 0.032(2) 0.0219(19) 0.038(2) 0.0010(16) 0.0070(18) -0.0087(15)
C3 0.042(2) 0.0157(16) 0.028(2) 0.0007(14) 0.0101(17) 0.0015(15)
C4 0.038(2) 0.0243(18) 0.0204(17) 0.0072(15) 0.0081(15) -0.0010(16)
C5 0.0200(16) 0.0223(17) 0.0190(16) -0.0038(13) 0.0041(13) -0.0018(13)
C6 0.0205(18) 0.033(2) 0.042(2) -0.0043(19) 0.0001(17) 0.0033(16)
C7 0.032(2) 0.034(2) 0.0186(17) -0.0057(15) 0.0025(15) -0.0076(16)
C8 0.0267(18) 0.031(2) 0.0262(19) -0.0048(16) 0.0074(15) -0.0092(15)
C9 0.0208(16) 0.0188(16) 0.0192(16) -0.0015(13) 0.0090(13) 0.0006(13)
C10 0.032(2) 0.0285(19) 0.0231(18) -0.0028(15) 0.0147(16) 0.0017(15)
C11 0.034(2) 0.0157(16) 0.034(2) -0.0010(15) 0.0125(17) 0.0017(15)
C12 0.0183(16) 0.030(2) 0.0275(19) 0.0016(16) 0.0035(14) 0.0035(14)
C13 0.033(2) 0.0241(18) 0.0235(18) -0.0056(14) 0.0131(16) -0.0124(15)
C14 0.034(2) 0.066(4) 0.086(4) -0.042(3) 0.034(3) -0.027(2)
C15 0.034(2) 0.0231(18) 0.0276(19) -0.0044(15) 0.0064(16) -0.0067(15)
C16 0.099(4) 0.031(2) 0.028(2) -0.0002(19) 0.017(2) -0.030(3)
C17 0.0199(16) 0.0190(16) 0.0201(16) -0.0002(13) 0.0043(13) 0.0024(13)
C18 0.0238(17) 0.0257(19) 0.030(2) 0.0002(16) 0.0026(15) -0.0021(15)
C19 0.0294(19) 0.0263(19) 0.0235(18) 0.0056(15) 0.0025(15) 0.0063(15)
C20 0.0252(18) 0.029(2) 0.032(2) -0.0051(16) 0.0087(16) 0.0060(15)

loop_
_atom_type_symbol
_atom_type_description
_atom_type_scat_dispersion_real
_atom_type_scat_dispersion_imag
_atom_type_scat_source
C C 0.0033 0.0016 'International Tables Vol C Tables 4.2.6.8 and 6.1.1.4'
H H 0.0000 0.0000 'International Tables Vol C Tables 4.2.6.8 and 6.1.1.4'
Sn Sn -0.6537 1.4246 'International Tables Vol C Tables 4.2.6.8 and 6.1.1.4'
Pt Pt -1.7033 8.3905 'International Tables Vol C Tables 4.2.6.8 and 6.1.1.4'

loop_
_geom_angle_atom_site_label_1
_geom_angle_atom_site_label_2
_geom_angle_atom_site_label_3
_geom_angle
_geom_angle_site_symmetry_1
_geom_angle_site_symmetry_3
Sn2 Pt1 Sn2 108.573(7) . 3_755
Sn2 Pt1 Sn1 126.316(8) . .
Sn2 Pt1 Sn1 125.045(8) 3_755 .
Sn2 Pt1 Pt1 54.346(6) . 3_755
Sn2 Pt1 Pt1 54.227(6) 3_755 3_755
Sn1 Pt1 Pt1 177.609(8) . 3_755
C9 Sn1 C5 110.24(13) . .
C9 Sn1 C1 107.06(13) . .
C5 Sn1 C1 109.01(13) . .
C9 Sn1 Pt1 110.78(9) . .
C5 Sn1 Pt1 106.20(9) . .
C1 Sn1 Pt1 113.56(9) . .
C17 Sn2 C13 112.89(14) . .
C17 Sn2 Pt1 116.25(9) . .
C13 Sn2 Pt1 116.56(10) . .
C17 Sn2 Pt1 114.21(9) . 3_755
C13 Sn2 Pt1 119.65(10) . 3_755
Pt1 Sn2 Pt1 71.428(7) . 3_755
C3 C1 C4 108.7(3) . .
C3 C1 C2 108.3(3) . .
C4 C1 C2 109.6(3) . .
C3 C1 Sn1 111.3(2) . .
C4 C1 Sn1 109.3(2) . .
C2 C1 Sn1 109.6(2) . .
C8 C5 C7 109.1(3) . .
C8 C5 C6 108.4(3) . .
C7 C5 C6 109.1(3) . .
C8 C5 Sn1 109.0(2) . .
C7 C5 Sn1 111.1(2) . .
C6 C5 Sn1 110.0(2) . .
C12 C9 C10 109.9(3) . .
C12 C9 C11 108.5(3) . .
C10 C9 C11 108.5(3) . .
C12 C9 Sn1 109.5(2) . .
C10 C9 Sn1 111.0(2) . .
C11 C9 Sn1 109.3(2) . .
C14 C13 C15 109.8(4) . .
C14 C13 C16 111.4(4) . .
C15 C13 C16 108.0(3) . .
C14 C13 Sn2 107.7(3) . .
C15 C13 Sn2 108.4(2) . .
C16 C13 Sn2 111.5(3) . .
C18 C17 C20 110.0(3) . .
C18 C17 C19 110.4(3) . .
C20 C17 C19 108.5(3) . .
C18 C17 Sn2 107.7(2) . .
C20 C17 Sn2 110.5(2) . .
C19 C17 Sn2 109.7(2) . .

loop_
_geom_bond_atom_site_label_1
_geom_bond_atom_site_label_2
_geom_bond_distance
_geom_bond_site_symmetry_2
Pt1 Sn2 2.6257(2) .
Pt1 Sn2 2.6297(2) 3_755
Pt1 Sn1 2.6426(3) .
Pt1 Pt1 3.0678(3) 3_755
Sn1 C9 2.230(3) .
Sn1 C5 2.230(3) .
Sn1 C1 2.232(3) .
Sn2 C17 2.188(3) .
Sn2 C13 2.199(3) .
Sn2 Pt1 2.6297(2) 3_755
C1 C3 1.518(5) .
C1 C4 1.530(5) .
C1 C2 1.532(5) .
C5 C8 1.527(5) .
C5 C7 1.527(5) .
C5 C6 1.534(5) .
C9 C12 1.524(5) .
C9 C10 1.528(5) .
C9 C11 1.530(5) .
C13 C14 1.510(6) .
C13 C15 1.518(5) .
C13 C16 1.520(6) .
C17 C18 1.524(5) .
C17 C20 1.535(5) .
C17 C19 1.536(5) .
